data_4506077
loop_
_publ_author_name
'Li, Huan-Huan'
'Shi, Wei'
'Xu, Na'
'Zhang, Zhen-Jie'
'Niu, Zheng'
'Han, Tian'
'Cheng, Peng'

_publ_section_title
;
 Structural Diversity of Four Metal--Organic Frameworks Based on Linear
 Homo/Heterotrinuclear Nodes with Furan-2,5-dicarboxylic Acid: Crystal
 Structures and Luminescent and Magnetic Properties
;
_journal_issue 5
_journal_name_full 'Crystal Growth &amp; Design'
_journal_page_first 2602
_journal_paper_doi 10.1021/cg300196w
_journal_volume 12
_journal_year 2012
_chemical_formula_moiety 'C26 H16 Co3 O22, 2(C2 H8 N)'
_chemical_formula_sum 'C30 H32 Co3 N2 O22'
_chemical_formula_weight 949.37
_chemical_name_systematic
;
 ? 
;
_space_group_crystal_system monoclinic
_space_group_IT_number 14
_space_group_name_Hall '-P 2ybc'
_space_group_name_H-M_alt 'P 1 21/c 1'
_symmetry_space_group_name_Hall '-P 2ybc'
_symmetry_space_group_name_H-M 'P 1 21/c 1'
_atom_sites_solution_hydrogens geom
_atom_sites_solution_primary direct
_atom_sites_solution_secondary difmap
_audit_creation_date 2011-04-28
_audit_creation_method
;
  Olex2 1.1
  (compiled 2011.02.15 svn.r1672, GUI svn.r3494)
;
_cell_angle_alpha 90.00
_cell_angle_beta 107.778(3)
_cell_angle_gamma 90.00
_cell_formula_units_Z 2
_cell_length_a 12.7949(4)
_cell_length_b 8.2582(2)
_cell_length_c 18.2006(5)
_cell_measurement_reflns_used 2929
_cell_measurement_temperature 293(2)
_cell_measurement_theta_max 29.0199
_cell_measurement_theta_min 2.4280
_cell_volume 1831.29(9)
_computing_cell_refinement
;
CrysAlisPro, Oxford Diffraction Ltd.,
Version 1.171.33.66 (release 28-04-2010 CrysAlis171 .NET)
(compiled Apr 28 2010,14:27:37)
;
_computing_data_collection
;
CrysAlisPro, Oxford Diffraction Ltd.,
Version 1.171.33.66 (release 28-04-2010 CrysAlis171 .NET)
(compiled Apr 28 2010,14:27:37)
;
_computing_data_reduction
;
CrysAlisPro, Oxford Diffraction Ltd.,
Version 1.171.33.66 (release 28-04-2010 CrysAlis171 .NET)
(compiled Apr 28 2010,14:27:37)
;
_computing_molecular_graphics
;
O. V. Dolomanov, L. J. Bourhis, R. J. Gildea, J. A. K. Howard and H. Puschmann,
OLEX2: a complete structure solution, refinement and analysis program.
J. Appl. Cryst. (2009). 42, 339-341.
;
_computing_publication_material
;
O. V. Dolomanov, L. J. Bourhis, R. J. Gildea, J. A. K. Howard and H. Puschmann,
OLEX2: a complete structure solution, refinement and analysis program.
J. Appl. Cryst. (2009). 42, 339-341.
;
_computing_structure_refinement 'SHELXL-97 (Sheldrick, 1997)'
_computing_structure_solution 'A short history of SHELX (Sheldrick, 2007)/Bruker'
_diffrn_ambient_temperature 293(2)
_diffrn_detector_area_resol_mean 16.2116
_diffrn_measured_fraction_theta_full 0.999
_diffrn_measured_fraction_theta_max 0.999
_diffrn_measurement_details
;
  1 omega  -45.00   38.00   1.0000   98.4400
omega____ theta____ kappa____ phi______ frames
    -       18.6785  -37.0000  -90.0000 83

  2 omega  -24.00   77.00   1.0000   98.4400
omega____ theta____ kappa____ phi______ frames
    -       18.6785    0.0000  120.0000 101

  3 omega  -96.00  -61.00   1.0000   98.4400
omega____ theta____ kappa____ phi______ frames
    -      -19.1472  179.0000  -60.0000 35
;
_diffrn_measurement_device_type 'SuperNova, Single source at offset), Eos'
_diffrn_measurement_method '\w scans'
_diffrn_orient_matrix_UB_11 -0.0553706000
_diffrn_orient_matrix_UB_12 -0.0250004000
_diffrn_orient_matrix_UB_13 -0.0159945000
_diffrn_orient_matrix_UB_21 0.0115023000
_diffrn_orient_matrix_UB_22 -0.0262996000
_diffrn_orient_matrix_UB_23 -0.0338090000
_diffrn_orient_matrix_UB_31 0.0138694000
_diffrn_orient_matrix_UB_32 -0.0778666000
_diffrn_orient_matrix_UB_33 0.0165628000
_diffrn_radiation_monochromator mirror
_diffrn_radiation_type 'Mo K\a'
_diffrn_radiation_wavelength 0.7107
_diffrn_reflns_av_R_equivalents 0.0368
_diffrn_reflns_av_unetI/netI 0.0811
_diffrn_reflns_limit_h_max 14
_diffrn_reflns_limit_h_min -15
_diffrn_reflns_limit_k_max 8
_diffrn_reflns_limit_k_min -9
_diffrn_reflns_limit_l_max 21
_diffrn_reflns_limit_l_min -17
_diffrn_reflns_number 6717
_diffrn_reflns_theta_full 25.01
_diffrn_reflns_theta_max 25.01
_diffrn_reflns_theta_min 2.43
_diffrn_source 'SuperNova (Mo) X-ray Source'
_exptl_absorpt_coefficient_mu 1.436
_exptl_absorpt_correction_T_max 1.00000
_exptl_absorpt_correction_T_min 0.98101
_exptl_absorpt_correction_type multi-scan
_exptl_absorpt_process_details
;
CrysAlisPro, Oxford Diffraction Ltd.,
Version 1.171.33.66 (release 28-04-2010 CrysAlis171 .NET)
(compiled Apr 28 2010,14:27:37)
Empirical absorption correction using spherical harmonics,
 implemented in SCALE3 ABSPACK scaling algorithm.
;
_exptl_crystal_density_diffrn 1.722
_exptl_crystal_density_method 'not measured'
_exptl_crystal_F_000 966
_exptl_crystal_size_max 0.30
_exptl_crystal_size_mid 0.30
_exptl_crystal_size_min 0.10
_refine_diff_density_max 0.558
_refine_diff_density_min -0.505
_refine_diff_density_rms 0.077
_refine_ls_extinction_method none
_refine_ls_goodness_of_fit_ref 0.874
_refine_ls_hydrogen_treatment mixed
_refine_ls_matrix_type full
_refine_ls_number_parameters 270
_refine_ls_number_reflns 3220
_refine_ls_number_restraints 14
_refine_ls_restrained_S_all 0.876
_refine_ls_R_factor_all 0.0602
_refine_ls_R_factor_gt 0.0334
_refine_ls_shift/su_max 0.000
_refine_ls_shift/su_mean 0.000
_refine_ls_structure_factor_coef Fsqd
_refine_ls_weighting_details 'calc w=1/[\s^2^(Fo^2^)+(0.0278P)^2^+0.0000P] where P=(Fo^2^+2Fc^2^)/3'
_refine_ls_weighting_scheme calc
_refine_ls_wR_factor_gt 0.0630
_refine_ls_wR_factor_ref 0.0662
_reflns_number_gt 2190
_reflns_number_total 3220
_reflns_threshold_expression >2sigma(I)
_cod_data_source_file cg300196w_si_002.cif
_cod_data_source_block 1
_cod_database_code 4506077
_chemical_oxdiff_formula C12CO1
_chemical_oxdiff_usercomment '140 3+3 16'
_reflns_odcompleteness_completeness 99.83
_reflns_odcompleteness_iscentric 1
_reflns_odcompleteness_theta 26.32

loop_
_space_group_symop_id
_space_group_symop_operation_xyz
1 'x, y, z'
2 '-x, y+1/2, -z+1/2'
3 '-x, -y, -z'
4 'x, -y-1/2, z-1/2'

loop_
_atom_site_label
_atom_site_type_symbol
_atom_site_fract_x
_atom_site_fract_y
_atom_site_fract_z
_atom_site_U_iso_or_equiv
_atom_site_adp_type
_atom_site_occupancy
_atom_site_symmetry_multiplicity
_atom_site_calc_flag
_atom_site_refinement_flags
_atom_site_disorder_assembly
_atom_site_disorder_group
Co1 Co 0.0000 1.0000 0.5000 0.00642(15) Uani 1 2 d S . .
Co2 Co 0.25856(4) 0.80963(5) 0.55834(3) 0.01359(13) Uani 1 1 d . . .
O1 O 0.41652(17) 0.7554(3) 0.56480(13) 0.0183(6) Uani 1 1 d . . .
O2 O 0.44277(17) 0.4993(3) 0.60903(13) 0.0194(5) Uani 1 1 d . . .
O3 O 0.61079(16) 0.7538(2) 0.53536(12) 0.0131(5) Uani 1 1 d . . .
O4 O 0.26889(17) 0.6611(3) 0.18659(13) 0.0208(6) Uani 1 1 d . . .
O5 O 0.11813(17) 0.6287(2) 0.08973(12) 0.0148(5) Uani 1 1 d . . .
O6 O 0.70204(17) 0.9509(2) 0.45467(13) 0.0167(5) Uani 1 1 d . . .
O7 O 0.19615(18) 0.7884(3) 0.44080(12) 0.0197(6) Uani 1 1 d . . .
O8 O 0.14888(16) 0.7052(2) 0.28856(11) 0.0144(5) Uani 1 1 d . . .
O9 O 0.87151(17) 0.8588(2) 0.51962(12) 0.0155(5) Uani 1 1 d . . .
O10 O 0.01528(17) 0.8284(3) 0.42325(12) 0.0172(5) Uani 1 1 d . . .
O11 O 0.2294(2) 0.5653(3) 0.57354(16) 0.0292(7) Uani 1 1 d D . .
H11 H 0.2881(14) 0.511(3) 0.589(2) 0.044 Uiso 1 1 d D . .
N N 0.4987(2) 0.1681(3) 0.63436(16) 0.0240(7) Uani 1 1 d . . .
HA H 0.4405 0.1240 0.5988 0.029 Uiso 1 1 calc R . .
HB H 0.4968 0.2755 0.6258 0.029 Uiso 1 1 calc R . .
C1 C 0.4730(3) 0.6278(4) 0.58428(19) 0.0154(8) Uani 1 1 d . . .
C2 C 0.5863(3) 0.6322(4) 0.57905(19) 0.0152(8) Uani 1 1 d . . .
C3 C 0.6759(3) 0.5437(4) 0.6117(2) 0.0200(9) Uani 1 1 d . . .
H3 H 0.6801 0.4539 0.6433 0.024 Uiso 1 1 calc R . .
C4 C 0.7627(3) 0.6111(4) 0.58972(19) 0.0189(8) Uani 1 1 d . . .
H4 H 0.8351 0.5752 0.6044 0.023 Uiso 1 1 calc R . .
C5 C 0.7212(3) 0.7376(4) 0.54331(18) 0.0124(7) Uani 1 1 d . . .
C6 C 0.1671(3) 0.6457(4) 0.16198(19) 0.0132(7) Uani 1 1 d . . .
C7 C 0.0981(3) 0.6632(4) 0.21312(17) 0.0116(7) Uani 1 1 d . . .
C8 C -0.0120(3) 0.6624(4) 0.19849(19) 0.0167(8) Uani 1 1 d . . .
H8 H -0.0643 0.6368 0.1519 0.020 Uiso 1 1 calc R . .
C9 C -0.0321(3) 0.7081(4) 0.26766(19) 0.0192(8) Uani 1 1 d . . .
H9 H -0.1004 0.7194 0.2753 0.023 Uiso 1 1 calc R . .
C10 C 0.0667(3) 0.7325(4) 0.32072(19) 0.0133(7) Uani 1 1 d . . .
C11 C 0.0957(3) 0.7877(4) 0.40173(18) 0.0136(8) Uani 1 1 d . . .
C12 C 0.7691(3) 0.8581(4) 0.50270(19) 0.0129(7) Uani 1 1 d . . .
C13A C 0.1595(8) 0.4835(10) 0.6094(8) 0.041(2) Uani 0.70(2) 1 d PU A 1
H13A H 0.0872 0.5295 0.5917 0.061 Uiso 0.70(2) 1 calc PR A 1
H13B H 0.1883 0.4953 0.6644 0.061 Uiso 0.70(2) 1 calc PR A 1
H13C H 0.1559 0.3706 0.5962 0.061 Uiso 0.70(2) 1 calc PR A 1
C13B C 0.1312(16) 0.496(3) 0.5706(17) 0.041(2) Uani 0.30(2) 1 d PDU A 2
H13D H 0.0753 0.5350 0.5259 0.061 Uiso 0.30(2) 1 calc PR A 2
H13E H 0.1125 0.5246 0.6162 0.061 Uiso 0.30(2) 1 calc PR A 2
H13F H 0.1369 0.3807 0.5676 0.061 Uiso 0.30(2) 1 calc PR A 2
C14 C 0.4873(3) 0.1391(5) 0.7120(2) 0.0406(11) Uani 1 1 d . . .
H14A H 0.4219 0.1911 0.7155 0.061 Uiso 1 1 calc R . .
H14B H 0.5499 0.1827 0.7506 0.061 Uiso 1 1 calc R . .
H14C H 0.4827 0.0248 0.7201 0.061 Uiso 1 1 calc R . .
C15 C 0.5996(3) 0.1020(4) 0.6232(2) 0.0340(10) Uani 1 1 d . . .
H15A H 0.6010 0.1266 0.5720 0.051 Uiso 1 1 calc R . .
H15B H 0.6012 -0.0132 0.6303 0.051 Uiso 1 1 calc R . .
H15C H 0.6623 0.1496 0.6602 0.051 Uiso 1 1 calc R . .

loop_
_atom_site_aniso_label
_atom_site_aniso_U_11
_atom_site_aniso_U_22
_atom_site_aniso_U_33
_atom_site_aniso_U_23
_atom_site_aniso_U_13
_atom_site_aniso_U_12
Co1 0.0058(3) 0.0091(3) 0.0049(3) 0.0000(3) 0.0023(3) 0.0005(3)
Co2 0.0120(2) 0.0178(3) 0.0115(3) 0.0014(2) 0.0044(2) -0.0004(2)
O1 0.0133(13) 0.0170(13) 0.0259(15) 0.0052(11) 0.0078(11) 0.0026(11)
O2 0.0199(13) 0.0160(13) 0.0236(14) 0.0051(11) 0.0088(11) -0.0015(11)
O3 0.0109(12) 0.0144(12) 0.0130(13) 0.0032(10) 0.0024(10) 0.0012(10)
O4 0.0104(13) 0.0331(15) 0.0198(14) -0.0080(11) 0.0059(11) -0.0007(11)
O5 0.0161(13) 0.0221(13) 0.0075(13) -0.0028(10) 0.0053(10) -0.0015(11)
O6 0.0143(13) 0.0187(13) 0.0162(14) 0.0061(10) 0.0032(11) -0.0010(10)
O7 0.0159(13) 0.0312(15) 0.0113(13) -0.0044(11) 0.0032(11) 0.0009(11)
O8 0.0139(12) 0.0212(13) 0.0084(12) -0.0032(10) 0.0038(10) 0.0018(10)
O9 0.0107(13) 0.0208(14) 0.0150(13) 0.0010(10) 0.0038(10) 0.0005(11)
O10 0.0145(12) 0.0239(13) 0.0151(13) -0.0050(11) 0.0074(10) -0.0019(11)
O11 0.0230(15) 0.0224(15) 0.0468(19) 0.0077(13) 0.0174(14) -0.0009(12)
N 0.0206(17) 0.0238(18) 0.0236(18) 0.0001(14) 0.0008(14) -0.0036(15)
C1 0.0176(19) 0.017(2) 0.0105(19) -0.0012(15) 0.0026(15) -0.0023(18)
C2 0.0177(19) 0.0123(18) 0.016(2) 0.0020(15) 0.0052(16) -0.0010(16)
C3 0.019(2) 0.014(2) 0.026(2) 0.0116(16) 0.0041(17) 0.0000(16)
C4 0.0116(18) 0.017(2) 0.026(2) 0.0068(17) 0.0029(17) 0.0022(16)
C5 0.0087(17) 0.0140(18) 0.0143(19) -0.0008(15) 0.0033(15) -0.0006(15)
C6 0.0162(19) 0.0102(19) 0.0122(19) -0.0010(15) 0.0031(15) 0.0024(15)
C7 0.0177(18) 0.0120(18) 0.0050(17) -0.0013(14) 0.0036(14) 0.0008(15)
C8 0.0151(19) 0.021(2) 0.0122(19) -0.0009(16) 0.0017(15) -0.0009(16)
C9 0.0157(19) 0.026(2) 0.016(2) -0.0025(16) 0.0054(16) -0.0004(16)
C10 0.0145(18) 0.0144(19) 0.0125(19) 0.0030(15) 0.0063(15) 0.0019(15)
C11 0.018(2) 0.0096(19) 0.0140(19) 0.0007(15) 0.0068(16) -0.0036(16)
C12 0.0166(19) 0.0124(19) 0.0104(18) -0.0036(15) 0.0050(15) 0.0009(16)
C13A 0.047(4) 0.033(3) 0.057(6) -0.005(4) 0.038(4) -0.010(3)
C13B 0.047(4) 0.033(3) 0.057(6) -0.005(4) 0.038(4) -0.010(3)
C14 0.052(3) 0.052(3) 0.018(2) 0.003(2) 0.012(2) -0.011(2)
C15 0.026(2) 0.033(2) 0.044(3) -0.005(2) 0.012(2) 0.0000(19)

loop_
_atom_type_symbol
_atom_type_description
_atom_type_scat_dispersion_real
_atom_type_scat_dispersion_imag
_atom_type_scat_source
C C 0.0033 0.0016 'International Tables Vol C Tables 4.2.6.8 and 6.1.1.4'
H H 0.0000 0.0000 'International Tables Vol C Tables 4.2.6.8 and 6.1.1.4'
Co Co 0.3494 0.9721 'International Tables Vol C Tables 4.2.6.8 and 6.1.1.4'
N N 0.0061 0.0033 'International Tables Vol C Tables 4.2.6.8 and 6.1.1.4'
O O 0.0106 0.0060 'International Tables Vol C Tables 4.2.6.8 and 6.1.1.4'

loop_
_geom_angle_atom_site_label_1
_geom_angle_atom_site_label_2
_geom_angle_atom_site_label_3
_geom_angle
_geom_angle_site_symmetry_1
_geom_angle_site_symmetry_3
O5 Co1 O5 180.00(10) 2 4_576
O9 Co1 O5 90.08(8) 3_676 2
O9 Co1 O5 89.92(8) 1_455 2
O9 Co1 O5 90.09(8) 1_455 4_576
O9 Co1 O5 89.92(8) 3_676 4_576
O9 Co1 O9 180.0 3_676 1_455
O10 Co1 O5 89.11(8) . 4_576
O10 Co1 O5 90.89(8) 3_576 4_576
O10 Co1 O5 90.89(8) . 2
O10 Co1 O5 89.11(8) 3_576 2
O10 Co1 O9 88.56(8) 3_576 3_676
O10 Co1 O9 91.44(8) . 3_676
O10 Co1 O9 88.56(8) . 1_455
O10 Co1 O9 91.44(8) 3_576 1_455
O10 Co1 O10 180.00(11) . 3_576
O1 Co2 O4 102.41(8) . 4_576
O1 Co2 O5 161.80(9) . 4_576
O1 Co2 O6 86.83(9) . 3_676
O1 Co2 O7 96.02(9) . .
O1 Co2 O11 89.68(9) . .
O5 Co2 O4 59.42(8) 4_576 4_576
O6 Co2 O4 94.29(8) 3_676 4_576
O6 Co2 O5 93.32(8) 3_676 4_576
O6 Co2 O11 176.42(9) 3_676 .
O7 Co2 O4 161.33(8) . 4_576
O7 Co2 O5 102.17(8) . 4_576
O7 Co2 O6 89.61(9) . 3_676
O7 Co2 O11 91.56(10) . .
O11 Co2 O4 85.67(9) . 4_576
O11 Co2 O5 89.75(9) . 4_576
C1 O1 Co2 132.1(2) . .
C2 O3 C5 105.9(2) . .
C6 O4 Co2 85.21(19) . 4_575
Co2 O5 Co1 112.04(9) 4_575 2_545
C6 O5 Co1 148.1(2) . 2_545
C6 O5 Co2 93.52(18) . 4_575
C12 O6 Co2 121.0(2) . 3_676
C11 O7 Co2 126.3(2) . .
C10 O8 C7 106.2(2) . .
C12 O9 Co1 139.8(2) . 1_655
C11 O10 Co1 131.3(2) . .
Co2 O11 H11 112(2) . .
C13A O11 Co2 132.9(4) . .
C13A O11 H11 102(2) . .
C13B O11 Co2 126.8(10) . .
C13B O11 H11 120(2) . .
C13B O11 C13A 28.8(9) . .
HA N HB 107.6 . .
C14 N HA 108.6 . .
C14 N HB 108.6 . .
C15 N HA 108.6 . .
C15 N HB 108.6 . .
C15 N C14 114.6(3) . .
O1 C1 C2 116.6(3) . .
O2 C1 O1 126.2(3) . .
O2 C1 C2 117.2(3) . .
O3 C2 C1 117.1(3) . .
C3 C2 O3 110.0(3) . .
C3 C2 C1 132.9(3) . .
C2 C3 H3 126.2 . .
C2 C3 C4 107.6(3) . .
C4 C3 H3 126.2 . .
C3 C4 H4 126.5 . .
C5 C4 C3 106.9(3) . .
C5 C4 H4 126.5 . .
O3 C5 C12 116.7(3) . .
C4 C5 O3 109.6(3) . .
C4 C5 C12 133.7(3) . .
O4 C6 O5 120.7(3) . .
O4 C6 C7 121.6(3) . .
O5 C6 C7 117.4(3) . .
O8 C7 C6 117.8(3) . .
C8 C7 O8 110.1(3) . .
C8 C7 C6 131.7(3) . .
C7 C8 H8 126.7 . .
C7 C8 C9 106.6(3) . .
C9 C8 H8 126.7 . .
C8 C9 H9 126.5 . .
C10 C9 C8 106.9(3) . .
C10 C9 H9 126.5 . .
O8 C10 C11 119.0(3) . .
C9 C10 O8 110.1(3) . .
C9 C10 C11 130.8(3) . .
O7 C11 C10 117.7(3) . .
O10 C11 O7 127.8(3) . .
O10 C11 C10 114.5(3) . .
O6 C12 C5 116.8(3) . .
O9 C12 O6 126.9(3) . .
O9 C12 C5 116.3(3) . .
O11 C13A H13A 109.5 . .
O11 C13A H13B 109.5 . .
O11 C13A H13C 109.5 . .
O11 C13B H13D 109.5 . .
O11 C13B H13E 109.5 . .
O11 C13B H13F 109.5 . .
H13D C13B H13E 109.5 . .
H13D C13B H13F 109.5 . .
H13E C13B H13F 109.5 . .
N C14 H14A 109.5 . .
N C14 H14B 109.5 . .
N C14 H14C 109.5 . .
H14A C14 H14B 109.5 . .
H14A C14 H14C 109.5 . .
H14B C14 H14C 109.5 . .
N C15 H15A 109.5 . .
N C15 H15B 109.5 . .
N C15 H15C 109.5 . .
H15A C15 H15B 109.5 . .
H15A C15 H15C 109.5 . .
H15B C15 H15C 109.5 . .

loop_
_geom_bond_atom_site_label_1
_geom_bond_atom_site_label_2
_geom_bond_distance
_geom_bond_site_symmetry_2
Co1 O5 2.139(2) 2
Co1 O5 2.139(2) 4_576
Co1 O9 2.133(2) 1_455
Co1 O9 2.133(2) 3_676
Co1 O10 2.040(2) .
Co1 O10 2.040(2) 3_576
Co2 O1 2.038(2) .
Co2 O4 2.310(2) 4_576
Co2 O5 2.107(2) 4_576
Co2 O6 2.072(2) 3_676
Co2 O7 2.050(2) .
Co2 O11 2.086(2) .
O1 C1 1.266(4) .
O2 C1 1.259(4) .
O3 C2 1.375(4) .
O3 C5 1.382(3) .
O4 Co2 2.310(2) 4_575
O4 C6 1.248(4) .
O5 Co1 2.139(2) 2_545
O5 Co2 2.107(2) 4_575
O5 C6 1.280(4) .
O6 Co2 2.072(2) 3_676
O6 C12 1.277(4) .
O7 C11 1.264(4) .
O8 C7 1.372(3) .
O8 C10 1.369(3) .
O9 Co1 2.133(2) 1_655
O9 C12 1.251(4) .
O10 C11 1.254(4) .
O11 H11 0.845(10) .
O11 C13A 1.427(8) .
O11 C13B 1.365(18) .
N HA 0.9000 .
N HB 0.9000 .
N C14 1.483(4) .
N C15 1.471(4) .
C1 C2 1.483(4) .
C2 C3 1.336(4) .
C3 H3 0.9300 .
C3 C4 1.406(4) .
C4 H4 0.9300 .
C4 C5 1.346(4) .
C5 C12 1.479(4) .
C6 C7 1.472(4) .
C7 C8 1.352(4) .
C8 H8 0.9300 .
C8 C9 1.411(4) .
C9 H9 0.9300 .
C9 C10 1.352(4) .
C10 C11 1.478(4) .
C13A H13A 0.9600 .
C13A H13B 0.9600 .
C13A H13C 0.9600 .
C13B H13D 0.9600 .
C13B H13E 0.9600 .
C13B H13F 0.9600 .
C14 H14A 0.9600 .
C14 H14B 0.9600 .
C14 H14C 0.9600 .
C15 H15A 0.9600 .
C15 H15B 0.9600 .
C15 H15C 0.9600 .

loop_
_geom_torsion_atom_site_label_1
_geom_torsion_atom_site_label_2
_geom_torsion_atom_site_label_3
_geom_torsion_atom_site_label_4
_geom_torsion
_geom_torsion_site_symmetry_1
Co1 O5 C6 O4 132.8(3) 2_545
Co1 O5 C6 C7 -53.4(5) 2_545
Co1 O9 C12 O6 8.4(6) 1_655
Co1 O9 C12 C5 -171.0(2) 1_655
Co1 O10 C11 O7 32.8(5) .
Co1 O10 C11 C10 -147.4(2) .
Co2 O1 C1 O2 -3.7(5) .
Co2 O1 C1 C2 177.9(2) .
Co2 O4 C6 O5 10.4(3) 4_575
Co2 O4 C6 C7 -163.2(3) 4_575
Co2 O5 C6 O4 -11.4(3) 4_575
Co2 O5 C6 C7 162.4(2) 4_575
Co2 O6 C12 O9 -35.4(4) 3_676
Co2 O6 C12 C5 144.0(2) 3_676
Co2 O7 C11 O10 14.1(5) .
Co2 O7 C11 C10 -165.6(2) .
O1 Co2 O7 C11 170.0(3) .
O1 Co2 O11 C13A 148.1(8) .
O1 Co2 O11 C13B -175.0(15) .
O1 C1 C2 O3 -16.8(4) .
O1 C1 C2 C3 159.7(4) .
O2 C1 C2 O3 164.6(3) .
O2 C1 C2 C3 -18.9(6) .
O3 C2 C3 C4 0.9(4) .
O3 C5 C12 O6 -10.4(4) .
O3 C5 C12 O9 169.1(3) .
O4 Co2 O1 C1 74.7(3) 4_576
O4 Co2 O7 C11 -0.9(4) 4_576
O4 Co2 O11 C13A 45.7(8) 4_576
O4 Co2 O11 C13B 82.6(15) 4_576
O4 C6 C7 O8 3.2(4) .
O4 C6 C7 C8 175.0(3) .
O5 Co1 O10 C11 -63.1(3) 4_576
O5 Co1 O10 C11 116.9(3) 2
O5 Co2 O1 C1 77.4(4) 4_576
O5 Co2 O7 C11 -10.0(3) 4_576
O5 Co2 O11 C13A -13.7(8) 4_576
O5 Co2 O11 C13B 23.2(15) 4_576
O5 C6 C7 O8 -170.6(2) .
O5 C6 C7 C8 1.2(5) .
O6 Co2 O1 C1 168.4(3) 3_676
O6 Co2 O7 C11 -103.3(3) 3_676
O6 Co2 O11 C13A 135.2(17) 3_676
O6 Co2 O11 C13B 172(2) 3_676
O7 Co2 O1 C1 -102.4(3) .
O7 Co2 O11 C13A -115.8(8) .
O7 Co2 O11 C13B -78.9(15) .
O8 C7 C8 C9 0.7(4) .
O8 C10 C11 O7 -8.5(4) .
O8 C10 C11 O10 171.7(3) .
O9 Co1 O10 C11 -153.2(3) 1_455
O9 Co1 O10 C11 26.8(3) 3_676
O10 Co1 O10 C11 -125(9) 3_576
O11 Co2 O1 C1 -10.8(3) .
O11 Co2 O7 C11 80.1(3) .
C1 C2 C3 C4 -175.7(3) .
C2 O3 C5 C4 0.2(3) .
C2 O3 C5 C12 -178.6(3) .
C2 C3 C4 C5 -0.8(4) .
C3 C4 C5 O3 0.4(4) .
C3 C4 C5 C12 178.9(3) .
C4 C5 C12 O6 171.2(3) .
C4 C5 C12 O9 -9.3(6) .
C5 O3 C2 C1 176.6(3) .
C5 O3 C2 C3 -0.7(3) .
C6 C7 C8 C9 -171.5(3) .
C7 O8 C10 C9 0.1(3) .
C7 O8 C10 C11 -177.2(3) .
C7 C8 C9 C10 -0.6(4) .
C8 C9 C10 O8 0.3(4) .
C8 C9 C10 C11 177.3(3) .
C9 C10 C11 O7 174.7(3) .
C9 C10 C11 O10 -5.1(5) .
C10 O8 C7 C6 172.9(3) .
C10 O8 C7 C8 -0.6(3) .
